data_4308271
loop_
_publ_author_name
'Shengqian Ma'
'Xi-Sen Wang'
'Erika S. Manis'
'Christopher D. Collier'
'Hong-Cai Zhou'

_publ_section_title
;
Metal-Organic Framework Based on a Trinickel Secondary Building Unit
Exhibiting Gas-Sorption Hysteresis
;
_journal_name_full 'Inorganic Chemistry'
_journal_page_first 3432
_journal_page_last 3434
_journal_paper_doi 10.1021/ic070338v
_journal_volume 46
_journal_year 2007
_chemical_formula_moiety 'Ni3 O (C24H12N3O6)2 (H2O)3'
_chemical_formula_sum 'C48 H30 N6 Ni3 O16'
_chemical_formula_weight 1122.91
_chemical_melting_point ?
_chemical_name_common PCN-5
_chemical_name_systematic
; 
 ? 
;
_space_group_IT_number 12
_symmetry_cell_setting monoclinic
_symmetry_space_group_name_Hall '-C 2y'
_symmetry_space_group_name_H-M 'C 1 2/m 1'
_atom_sites_solution_hydrogens geom
_atom_sites_solution_primary direct
_atom_sites_solution_secondary difmap
_audit_creation_method SHELXL-97
_cell_angle_alpha 90.00
_cell_angle_beta 123.188(2)
_cell_angle_gamma 90.00
_cell_formula_units_Z 4
_cell_length_a 30.175(3)
_cell_length_b 21.108(3)
_cell_length_c 16.762(2)
_cell_measurement_reflns_used 6180
_cell_measurement_temperature 293(2)
_cell_measurement_theta_max 20.84
_cell_measurement_theta_min 2.23
_cell_volume 8934.8(19)
_computing_cell_refinement 'Bruker SMART'
_computing_data_collection 'Bruker SMART'
_computing_data_reduction 'Bruker SAINT'
_computing_molecular_graphics 'Bruker SHELXTL'
_computing_publication_material 'Bruker SHELXTL'
_computing_structure_refinement 'SHELXL-97 (Sheldrick, 1997)'
_computing_structure_solution 'SHELXS-97 (Sheldrick, 1990)'
_diffrn_ambient_temperature 293(2)
_diffrn_measured_fraction_theta_full 1.000
_diffrn_measured_fraction_theta_max 1.000
_diffrn_measurement_device_type 'CCD area detector'
_diffrn_measurement_method 'phi and omega scans'
_diffrn_radiation_monochromator graphite
_diffrn_radiation_source 'fine-focus sealed tube'
_diffrn_radiation_type MoK\a
_diffrn_radiation_wavelength 0.71073
_diffrn_reflns_av_R_equivalents 0.0477
_diffrn_reflns_av_sigmaI/netI 0.0691
_diffrn_reflns_limit_h_max 35
_diffrn_reflns_limit_h_min -26
_diffrn_reflns_limit_k_max 25
_diffrn_reflns_limit_k_min -25
_diffrn_reflns_limit_l_max 10
_diffrn_reflns_limit_l_min -19
_diffrn_reflns_number 25322
_diffrn_reflns_theta_full 25.00
_diffrn_reflns_theta_max 25.00
_diffrn_reflns_theta_min 1.26
_exptl_absorpt_coefficient_mu 0.668
_exptl_absorpt_correction_type none
_exptl_crystal_colour 'LIGHT GREEN'
_exptl_crystal_density_diffrn 0.835
_exptl_crystal_density_meas ?
_exptl_crystal_density_method 'not measured'
_exptl_crystal_description BLOCK
_exptl_crystal_F_000 2288
_exptl_crystal_size_max 0.20
_exptl_crystal_size_mid 0.12
_exptl_crystal_size_min 0.08
_refine_diff_density_max 0.983
_refine_diff_density_min -0.445
_refine_diff_density_rms 0.063
_refine_ls_extinction_method none
_refine_ls_goodness_of_fit_ref 0.949
_refine_ls_hydrogen_treatment mixed
_refine_ls_matrix_type full
_refine_ls_number_parameters 340
_refine_ls_number_reflns 8083
_refine_ls_number_restraints 0
_refine_ls_restrained_S_all 0.949
_refine_ls_R_factor_all 0.0622
_refine_ls_R_factor_gt 0.0476
_refine_ls_shift/su_max 0.000
_refine_ls_shift/su_mean 0.000
_refine_ls_structure_factor_coef Fsqd
_refine_ls_weighting_details 'calc w=1/[\s^2^(Fo^2^)+(0.0731P)^2^+0.0000P] where P=(Fo^2^+2Fc^2^)/3'
_refine_ls_weighting_scheme calc
_refine_ls_wR_factor_gt 0.1256
_refine_ls_wR_factor_ref 0.1304
_reflns_number_gt 5776
_reflns_number_total 8083
_reflns_threshold_expression >2sigma(I)
_cod_data_source_file ic070338v-file002.cif
_cod_data_source_block sq
_cod_depositor_comments
;
The following automatic conversions were performed:
'_symmetry_cell_setting' value 'Monoclinic' changed to 'monoclinic'
according to '/home/saulius/struct/CIF-dictionaries/cif_core.dic'
dictionary named 'cif_core.dic' version 2.4.1 from 2010-06-29.

Automatic conversion script
Id: cif_fix_enum 1527 2010-12-29 10:47:43Z saulius 

The following automatic conversions were performed:

'_chemical_melting_point' value 'not measured' was changed to '?' -
the value is undefined or not given.

Automatic conversion script
Id: cif_fix_values 1646 2011-03-28 12:23:43Z adriana 

The following automatic conversions were performed:

'_exptl_crystal_density_meas' value 'NONE' was changed to '?' - the
value is perceived as not measured.

Automatic conversion script
Id: cif_fix_values 3008 2015-01-20 13:52:24Z robertas 
;
_cod_original_cell_volume 8934.7(18)
_cod_database_code 4308271

loop_
_symmetry_equiv_pos_as_xyz
'x, y, z'
'-x, y, -z'
'x+1/2, y+1/2, z'
'-x+1/2, y+1/2, -z'
'-x, -y, -z'
'x, -y, z'
'-x+1/2, -y+1/2, -z'
'x+1/2, -y+1/2, z'

loop_
_atom_site_label
_atom_site_type_symbol
_atom_site_fract_x
_atom_site_fract_y
_atom_site_fract_z
_atom_site_U_iso_or_equiv
_atom_site_adp_type
_atom_site_occupancy
_atom_site_symmetry_multiplicity
_atom_site_calc_flag
_atom_site_refinement_flags
_atom_site_disorder_assembly
_atom_site_disorder_group
Ni1 Ni 0.100347(15) 0.5000 0.02915(3) 0.03112(13) Uani 1 2 d S . .
Ni2 Ni 0.223086(18) 0.5000 0.04689(3) 0.04847(16) Uani 1 2 d S . .
Ni3 Ni 0.101305(17) 0.5000 -0.17436(3) 0.04813(16) Uani 1 2 d S . .
O1 O 0.14963(7) 0.43187(10) 0.12656(14) 0.0583(6) Uani 1 1 d . . .
O10 O 0.05849(14) 0.5000 -0.3247(2) 0.1148(17) Uani 1 2 d S . .
O2 O 0.22715(9) 0.43095(13) 0.13918(16) 0.0752(7) Uani 1 1 d . . .
O12 O 0.06228(11) 0.5000 0.1045(2) 0.0635(8) Uani 1 2 d S . .
O3 O 0.04737(7) 0.43138(9) -0.05869(13) 0.0524(5) Uani 1 1 d . . .
O11 O 0.30810(17) 0.5000 0.1311(3) 0.154(2) Uani 1 2 d S . .
O4 O 0.05058(9) 0.42972(13) -0.18803(16) 0.0773(7) Uani 1 1 d . . .
O5 O 0.14886(8) 0.43214(13) -0.17792(17) 0.0779(7) Uani 1 1 d . . .
O6 O 0.22728(9) 0.43179(12) -0.03793(15) 0.0675(6) Uani 1 1 d . . .
O7 O 0.14273(7) 0.5000 -0.03099(13) 0.0257(5) Uani 1 2 d S . .
N1 N 0.33523(10) 0.27830(12) 0.58743(17) 0.0564(7) Uani 1 1 d . . .
N2 N 0.33551(10) 0.27920(13) 0.72949(17) 0.0616(7) Uani 1 1 d . . .
N3 N 0.26692(10) 0.33151(13) 0.59047(18) 0.0607(7) Uani 1 1 d . . .
C1 C 0.19733(12) 0.41949(14) 0.1680(2) 0.0489(7) Uani 1 1 d . . .
C2 C 0.22153(11) 0.38826(15) 0.26482(19) 0.0503(7) Uani 1 1 d . . .
C3 C 0.26934(13) 0.35413(18) 0.3077(2) 0.0717(11) Uani 1 1 d . . .
H3 H 0.2864 0.3492 0.2758 0.086 Uiso 1 1 calc R . .
C4 C 0.29121(13) 0.32761(17) 0.3983(2) 0.0684(10) Uani 1 1 d . . .
H4 H 0.3218 0.3033 0.4252 0.082 Uiso 1 1 calc R . .
C5 C 0.26733(12) 0.33762(15) 0.4476(2) 0.0547(8) Uani 1 1 d . . .
C6 C 0.21975(14) 0.36988(18) 0.4033(2) 0.0693(10) Uani 1 1 d . . .
H6 H 0.2027 0.3750 0.4353 0.083 Uiso 1 1 calc R . .
C7 C 0.19688(12) 0.39456(17) 0.3132(2) 0.0637(9) Uani 1 1 d . . .
H7 H 0.1646 0.4156 0.2848 0.076 Uiso 1 1 calc R . .
C8 C 0.29119(12) 0.31354(14) 0.5470(2) 0.0525(7) Uani 1 1 d . . .
C9 C 0.03251(10) 0.41281(14) -0.1398(2) 0.0474(7) Uani 1 1 d . . .
C10 C 0.26639(13) 0.33640(15) -0.2673(2) 0.0586(8) Uani 1 1 d . . .
C11 C 0.29411(16) 0.3372(2) -0.1692(2) 0.0829(12) Uani 1 1 d . . .
H11 H 0.3280 0.3200 -0.1336 0.099 Uiso 1 1 calc R . .
C12 C -0.07862(14) 0.30442(17) -0.1837(2) 0.0703(10) Uani 1 1 d . . .
H12 H -0.0945 0.2924 -0.1517 0.084 Uiso 1 1 calc R . .
C13 C 0.40213(12) 0.21900(16) 0.7264(2) 0.0575(8) Uani 1 1 d . . .
C14 C -0.07466(15) 0.3010(2) -0.3203(3) 0.0959(15) Uani 1 1 d . . .
H14 H -0.0877 0.2868 -0.3819 0.115 Uiso 1 1 calc R . .
C15 C -0.03166(16) 0.3425(2) -0.2764(3) 0.1044(17) Uani 1 1 d . . .
H15 H -0.0160 0.3551 -0.3086 0.125 Uiso 1 1 calc R . .
C16 C 0.35499(12) 0.26149(15) 0.6782(2) 0.0546(8) Uani 1 1 d . . .
C17 C 0.19704(13) 0.42032(16) -0.1251(2) 0.0584(8) Uani 1 1 d . . .
C18 C 0.22114(13) 0.38866(16) -0.1740(2) 0.0584(8) Uani 1 1 d . . .
C19 C 0.19318(15) 0.3849(2) -0.2711(3) 0.0935(14) Uani 1 1 d . . .
H19 H 0.1587 0.4003 -0.3066 0.112 Uiso 1 1 calc R . .
C20 C 0.27189(15) 0.3636(2) -0.1232(2) 0.0821(12) Uani 1 1 d . . .
H20 H 0.2914 0.3645 -0.0569 0.098 Uiso 1 1 calc R . .
C21 C 0.21500(16) 0.3586(3) -0.3184(3) 0.1027(17) Uani 1 1 d . . .
H21 H 0.1949 0.3561 -0.3846 0.123 Uiso 1 1 calc R . .
C22 C -0.03645(13) 0.34522(16) -0.1406(2) 0.0660(9) Uani 1 1 d . . .
H22 H -0.0240 0.3599 -0.0795 0.079 Uiso 1 1 calc R . .
C23 C -0.01207(10) 0.36504(14) -0.1861(2) 0.0482(7) Uani 1 1 d . . .
C24 C 0.29020(13) 0.31351(16) 0.6809(2) 0.0579(8) Uani 1 1 d . . .

loop_
_atom_site_aniso_label
_atom_site_aniso_U_11
_atom_site_aniso_U_22
_atom_site_aniso_U_33
_atom_site_aniso_U_23
_atom_site_aniso_U_13
_atom_site_aniso_U_12
Ni1 0.0254(2) 0.0422(3) 0.0236(2) 0.000 0.01199(18) 0.000
Ni2 0.0339(3) 0.0806(4) 0.0314(3) 0.000 0.0183(2) 0.000
Ni3 0.0299(2) 0.0885(4) 0.0289(3) 0.000 0.0180(2) 0.000
O1 0.0411(11) 0.0856(15) 0.0509(12) 0.0336(11) 0.0270(10) 0.0185(10)
O10 0.061(2) 0.240(5) 0.041(2) 0.000 0.0263(17) 0.000
O2 0.0560(12) 0.125(2) 0.0540(13) 0.0420(14) 0.0361(12) 0.0343(13)
O12 0.0567(17) 0.088(2) 0.0559(19) 0.000 0.0371(16) 0.000
O3 0.0489(11) 0.0684(13) 0.0385(11) -0.0175(10) 0.0231(9) -0.0242(9)
O11 0.073(3) 0.286(8) 0.090(3) 0.000 0.036(3) 0.000
O4 0.0612(13) 0.123(2) 0.0606(14) -0.0396(14) 0.0417(13) -0.0436(13)
O5 0.0448(12) 0.130(2) 0.0611(14) -0.0284(14) 0.0301(11) 0.0057(12)
O6 0.0644(13) 0.0992(17) 0.0428(13) 0.0011(12) 0.0318(11) 0.0207(12)
O7 0.0171(9) 0.0470(13) 0.0119(10) 0.000 0.0073(8) 0.000
N1 0.0645(15) 0.0702(17) 0.0419(14) 0.0217(12) 0.0338(12) 0.0281(13)
N2 0.0738(17) 0.0761(18) 0.0449(14) 0.0228(13) 0.0389(14) 0.0391(14)
N3 0.0695(16) 0.0752(18) 0.0478(15) 0.0189(13) 0.0387(14) 0.0325(14)
C1 0.0513(17) 0.0587(18) 0.0417(16) 0.0128(13) 0.0286(14) 0.0100(13)
C2 0.0473(15) 0.0689(19) 0.0370(15) 0.0115(13) 0.0245(13) 0.0201(14)
C3 0.068(2) 0.111(3) 0.0518(19) 0.0331(19) 0.0428(18) 0.046(2)
C4 0.069(2) 0.093(3) 0.0504(19) 0.0285(18) 0.0377(17) 0.0409(19)
C5 0.0555(17) 0.073(2) 0.0418(16) 0.0181(15) 0.0304(15) 0.0230(15)
C6 0.075(2) 0.096(3) 0.0505(19) 0.0294(18) 0.0433(18) 0.0403(19)
C7 0.0567(18) 0.089(2) 0.0516(19) 0.0284(17) 0.0335(16) 0.0336(17)
C8 0.0570(17) 0.0639(19) 0.0402(16) 0.0174(14) 0.0290(14) 0.0288(15)
C9 0.0364(14) 0.0573(18) 0.0460(17) -0.0101(14) 0.0210(14) -0.0088(12)
C10 0.0673(19) 0.071(2) 0.0512(19) 0.0161(15) 0.0410(17) 0.0272(16)
C11 0.087(2) 0.118(3) 0.048(2) 0.021(2) 0.0402(19) 0.054(2)
C12 0.085(2) 0.086(2) 0.0415(18) -0.0206(16) 0.0358(17) -0.0466(19)
C13 0.0602(17) 0.073(2) 0.0401(16) 0.0195(15) 0.0279(15) 0.0250(15)
C14 0.095(3) 0.152(4) 0.072(2) -0.072(3) 0.065(2) -0.080(3)
C15 0.092(3) 0.174(4) 0.083(3) -0.075(3) 0.071(2) -0.084(3)
C16 0.0588(17) 0.067(2) 0.0410(16) 0.0218(14) 0.0291(14) 0.0250(15)
C17 0.063(2) 0.073(2) 0.055(2) 0.0021(16) 0.0418(18) 0.0067(16)
C18 0.0660(19) 0.071(2) 0.0521(19) 0.0024(16) 0.0415(17) 0.0154(16)
C19 0.067(2) 0.155(4) 0.056(2) -0.001(2) 0.0320(19) 0.042(2)
C20 0.091(3) 0.118(3) 0.0436(18) 0.021(2) 0.0415(19) 0.053(2)
C21 0.078(2) 0.186(5) 0.050(2) 0.010(3) 0.039(2) 0.061(3)
C22 0.076(2) 0.085(2) 0.0350(16) -0.0180(16) 0.0292(16) -0.0361(18)
C23 0.0434(15) 0.0574(17) 0.0438(16) -0.0189(14) 0.0238(14) -0.0146(13)
C24 0.0692(19) 0.071(2) 0.0431(17) 0.0124(15) 0.0370(16) 0.0262(16)

loop_
_atom_type_symbol
_atom_type_description
_atom_type_scat_dispersion_real
_atom_type_scat_dispersion_imag
_atom_type_scat_source
C C 0.0033 0.0016 'International Tables Vol C Tables 4.2.6.8 and 6.1.1.4'
H H 0.0000 0.0000 'International Tables Vol C Tables 4.2.6.8 and 6.1.1.4'
N N 0.0061 0.0033 'International Tables Vol C Tables 4.2.6.8 and 6.1.1.4'
O O 0.0106 0.0060 'International Tables Vol C Tables 4.2.6.8 and 6.1.1.4'
Ni Ni 0.3393 1.1124 'International Tables Vol C Tables 4.2.6.8 and 6.1.1.4'

loop_
_geom_angle_atom_site_label_1
_geom_angle_atom_site_label_2
_geom_angle_atom_site_label_3
_geom_angle
_geom_angle_site_symmetry_1
_geom_angle_site_symmetry_3
_geom_angle_publ_flag
O7 Ni1 O3 95.69(7) . . ?
O7 Ni1 O3 95.69(7) . 6_565 ?
O3 Ni1 O3 89.34(12) . 6_565 ?
O7 Ni1 O1 90.91(7) . 6_565 ?
O3 Ni1 O1 173.33(8) . 6_565 ?
O3 Ni1 O1 90.95(9) 6_565 6_565 ?
O7 Ni1 O1 90.91(7) . . ?
O3 Ni1 O1 90.95(9) . . ?
O3 Ni1 O1 173.33(8) 6_565 . ?
O1 Ni1 O1 87.98(13) 6_565 . ?
O7 Ni1 O12 174.87(9) . . ?
O3 Ni1 O12 87.94(8) . . ?
O3 Ni1 O12 87.94(8) 6_565 . ?
O1 Ni1 O12 85.40(8) 6_565 . ?
O1 Ni1 O12 85.40(8) . . ?
O7 Ni2 O6 93.36(7) . . ?
O7 Ni2 O6 93.36(7) . 6_565 ?
O6 Ni2 O6 87.85(14) . 6_565 ?
O7 Ni2 O2 92.39(7) . 6_565 ?
O6 Ni2 O2 174.22(9) . 6_565 ?
O6 Ni2 O2 91.29(10) 6_565 6_565 ?
O7 Ni2 O2 92.39(7) . . ?
O6 Ni2 O2 91.29(10) . . ?
O6 Ni2 O2 174.22(9) 6_565 . ?
O2 Ni2 O2 89.00(15) 6_565 . ?
O7 Ni2 O11 179.19(15) . . ?
O6 Ni2 O11 87.22(12) . . ?
O6 Ni2 O11 87.22(12) 6_565 . ?
O2 Ni2 O11 87.03(12) 6_565 . ?
O2 Ni2 O11 87.03(12) . . ?
O7 Ni3 O5 92.73(8) . 6_565 ?
O7 Ni3 O5 92.73(8) . . ?
O5 Ni3 O5 88.57(15) 6_565 . ?
O7 Ni3 O4 94.08(8) . 6_565 ?
O5 Ni3 O4 89.02(11) 6_565 6_565 ?
O5 Ni3 O4 172.88(10) . 6_565 ?
O7 Ni3 O4 94.08(8) . . ?
O5 Ni3 O4 172.88(10) 6_565 . ?
O5 Ni3 O4 89.02(11) . . ?
O4 Ni3 O4 92.58(15) 6_565 . ?
O7 Ni3 O10 179.49(12) . . ?
O5 Ni3 O10 86.91(10) 6_565 . ?
O5 Ni3 O10 86.91(10) . . ?
O4 Ni3 O10 86.27(10) 6_565 . ?
O4 Ni3 O10 86.27(10) . . ?
C1 O1 Ni1 134.67(19) . . ?
C1 O2 Ni2 131.16(19) . . ?
C9 O3 Ni1 132.79(19) . . ?
C9 O4 Ni3 134.22(19) . . ?
C17 O5 Ni3 133.0(2) . . ?
C17 O6 Ni2 130.9(2) . . ?
Ni3 O7 Ni1 116.60(9) . . ?
Ni3 O7 Ni2 120.72(10) . . ?
Ni1 O7 Ni2 122.69(9) . . ?
C8 N1 C16 115.0(3) . . ?
C16 N2 C24 114.7(2) . . ?
C24 N3 C8 115.7(2) . . ?
O1 C1 O2 127.0(3) . . ?
O1 C1 C2 115.1(3) . . ?
O2 C1 C2 117.9(2) . . ?
C7 C2 C3 118.8(3) . . ?
C7 C2 C1 119.3(2) . . ?
C3 C2 C1 121.8(3) . . ?
C4 C3 C2 120.2(3) . . ?
C5 C4 C3 119.9(3) . . ?
C4 C5 C6 118.9(3) . . ?
C4 C5 C8 121.7(3) . . ?
C6 C5 C8 119.4(3) . . ?
C7 C6 C5 121.8(3) . . ?
C6 C7 C2 120.2(3) . . ?
N1 C8 N3 124.7(3) . . ?
N1 C8 C5 119.4(3) . . ?
N3 C8 C5 115.9(2) . . ?
O3 C9 O4 126.6(3) . . ?
O3 C9 C23 117.3(3) . . ?
O4 C9 C23 116.1(3) . . ?
C11 C10 C21 118.6(3) . . ?
C11 C10 C24 122.2(3) . 1_554 ?
C21 C10 C24 119.3(3) . 1_554 ?
C10 C11 C20 120.5(3) . . ?
C22 C12 C13 121.1(3) . 8_454 ?
C14 C13 C12 118.2(3) 8_556 8_556 ?
C14 C13 C16 120.6(3) 8_556 . ?
C12 C13 C16 121.0(3) 8_556 . ?
C13 C14 C15 120.6(3) 8_454 . ?
C23 C15 C14 121.0(3) . . ?
N2 C16 N1 125.3(2) . . ?
N2 C16 C13 116.5(2) . . ?
N1 C16 C13 118.2(3) . . ?
O5 C17 O6 127.7(3) . . ?
O5 C17 C18 115.0(3) . . ?
O6 C17 C18 117.2(3) . . ?
C19 C18 C20 117.7(3) . . ?
C19 C18 C17 120.2(3) . . ?
C20 C18 C17 122.1(3) . . ?
C18 C19 C21 121.7(3) . . ?
C11 C20 C18 121.2(3) . . ?
C10 C21 C19 120.2(3) . . ?
C12 C22 C23 121.4(3) . . ?
C15 C23 C22 117.7(3) . . ?
C15 C23 C9 121.4(3) . . ?
C22 C23 C9 120.8(3) . . ?
N3 C24 N2 124.5(3) . . ?
N3 C24 C10 116.9(3) . 1_556 ?
N2 C24 C10 118.4(3) . 1_556 ?

loop_
_geom_bond_atom_site_label_1
_geom_bond_atom_site_label_2
_geom_bond_distance
_geom_bond_site_symmetry_2
_geom_bond_publ_flag
Ni1 O7 2.016(2) . ?
Ni1 O3 2.0602(17) . ?
Ni1 O3 2.0602(17) 6_565 ?
Ni1 O1 2.0707(18) 6_565 ?
Ni1 O1 2.0707(18) . ?
Ni1 O12 2.121(3) . ?
Ni2 O7 2.0292(19) . ?
Ni2 O6 2.075(2) . ?
Ni2 O6 2.075(2) 6_565 ?
Ni2 O2 2.080(2) 6_565 ?
Ni2 O2 2.080(2) . ?
Ni2 O11 2.147(4) . ?
Ni3 O7 2.0121(19) . ?
Ni3 O5 2.051(2) 6_565 ?
Ni3 O5 2.051(2) . ?
Ni3 O4 2.052(2) 6_565 ?
Ni3 O4 2.052(2) . ?
Ni3 O10 2.110(3) . ?
O1 C1 1.236(3) . ?
O2 C1 1.257(4) . ?
O3 C9 1.240(3) . ?
O4 C9 1.249(4) . ?
O5 C17 1.245(4) . ?
O6 C17 1.252(4) . ?
N1 C8 1.339(3) . ?
N1 C16 1.343(3) . ?
N2 C16 1.333(4) . ?
N2 C24 1.356(4) . ?
N3 C24 1.330(4) . ?
N3 C8 1.340(4) . ?
C1 C2 1.517(4) . ?
C2 C7 1.374(4) . ?
C2 C3 1.408(4) . ?
C3 C4 1.398(4) . ?
C4 C5 1.378(4) . ?
C5 C6 1.382(4) . ?
C5 C8 1.497(4) . ?
C6 C7 1.374(4) . ?
C9 C23 1.512(4) . ?
C10 C11 1.378(4) . ?
C10 C21 1.380(5) . ?
C10 C24 1.478(4) 1_554 ?
C11 C20 1.386(5) . ?
C12 C22 1.370(4) . ?
C12 C13 1.375(4) 8_454 ?
C13 C14 1.373(5) 8_556 ?
C13 C12 1.375(4) 8_556 ?
C13 C16 1.491(4) . ?
C14 C13 1.373(5) 8_454 ?
C14 C15 1.395(5) . ?
C15 C23 1.373(4) . ?
C17 C18 1.517(4) . ?
C18 C19 1.365(5) . ?
C18 C20 1.387(4) . ?
C19 C21 1.393(5) . ?
C22 C23 1.382(4) . ?
C24 C10 1.478(4) 1_556 ?
